data_4031622
loop_
_publ_author_name
'Drewes, D.'
'Limanski, E.M.'
'Krebs, B.'

_publ_section_title
;
 The Anderson Type Anion (TeMo6O24)6- - a Multientate Ligand for Trivalent
 Rare Earth Cations
;
_journal_name_full 'European Journal of Inorganic Chemistry'
_journal_page_first 4849
_journal_page_last 4853
_journal_volume 2004
_journal_year 2004
_chemical_formula_sum 'Ce2 H42 Mo6 O45 Te'
_chemical_name_systematic '(Ce (H2 O)7)2 (Te Mo6 O24) (H2 O)7'
_space_group_IT_number 2
_symmetry_space_group_name_Hall '-P 1'
_symmetry_space_group_name_H-M 'P -1'
_cell_angle_alpha 97.72
_cell_angle_beta 101.27
_cell_angle_gamma 114.33
_cell_formula_units_Z 1
_cell_length_a 9.626
_cell_length_b 10.285
_cell_length_c 11.632
_cell_volume 998.911
_citation_journal_id_ASTM EJICFO
_cod_data_source_file Drewes_EJICFO_2004_1647.cif
_cod_data_source_block H42Ce2Mo6O45Te1
_cod_original_cell_volume 998.9106
_cod_original_formula_sum 'H42 Ce2 Mo6 O45 Te1'
_cod_database_code 4031622

loop_
_symmetry_equiv_pos_as_xyz
x,y,z
-x,-y,-z

loop_
_atom_site_label
_atom_site_type_symbol
_atom_site_fract_x
_atom_site_fract_y
_atom_site_fract_z
_atom_site_occupancy
_atom_site_U_iso_or_equiv
O1 O-2 0.3912 -0.2034 0.5053 1 0.0
O21 O-2 0.7807 0.4585 1.0151 1 0.0
O8 O-2 0.7734 -0.2103 0.6928 1 0.0
O19 O-2 1.0625 -0.0494 0.8693 1 0.0
Mo2 Mo+6 0.58523 0.3212 0.66553 1 0.0
O5 O-2 0.7477 0.2696 0.7458 1 0.0
O4 O-2 0.4054 0.2843 0.5394 1 0.0
O16 O-2 0.8571 -0.3448 0.4878 1 0.0
O20 O-2 1.0181 0.1395 0.6412 1 0.0
O13 O-2 1.1438 -0.0643 0.635 1 0.0
O2 O-2 0.4651 0.0763 0.6483 1 0.0
O3 O-2 0.3178 -0.0001 0.3959 1 0.0
O22 O-2 0.6354 -0.1677 1.0014 0.5 0.0
Mo3 Mo+6 0.67581 0.08683 0.79102 1 0.0
O7 O-2 0.456 -0.403 0.6348 1 0.0
O12 O-2 0.8581 0.099 0.8554 1 0.0
O17 O-2 1.0245 -0.5073 0.7522 1 0.0
O14 O-2 1.1463 -0.3558 0.5873 1 0.0
Ce1 Ce+3 0.99411 -0.28438 0.71349 1 0.0
Mo1 Mo+6 0.58434 -0.23518 0.62467 1 0.0
O10 O-2 0.5158 0.3548 0.7838 1 0.0
Te1 Te+6 0.5 0 0.5 1 0.0
O23 O-2 0.496 -0.393 0.8936 0.5 0.0
O11 O-2 0.605 0.1271 0.9096 1 0.0
O18 O-2 0.9442 -0.3198 0.915 1 0.0
O9 O-2 0.7263 0.489 0.6578 1 0.0
O15 O-2 1.2773 -0.1858 0.8389 1 0.0
O24 O-2 0.7358 -0.239 1.1164 0.5 0.0
O6 O-2 0.5465 -0.1251 0.7533 1 0.0
